data_2108417
loop_
_publ_author_name
'Gomathi, V.'
'Theivarasu, C.'

_publ_section_title
;
 Supramolecular networks and Hirshfeld surfaces of oxydiacetic acid and
 iminodiacetic acid salts
;
_journal_coeditor_code RA5039SUP1
_journal_issue 3
_journal_name_full 'Acta Crystallographica Section B'
_journal_page_first 449
_journal_page_last 458
_journal_paper_doi 10.1107/S205252061900252X
_journal_volume 75
_journal_year 2019
_chemical_formula_moiety 'C4 H4 O5, C2 H10 N2, H2 O'
_chemical_formula_sum 'C6 H16 N2 O6'
_chemical_formula_weight 212.21
_space_group_crystal_system monoclinic
_space_group_IT_number 14
_space_group_name_Hall '-P 2ybc'
_space_group_name_H-M_alt 'P 1 21/c 1'
_symmetry_space_group_name_Hall '-P 2ybc'
_symmetry_space_group_name_H-M 'P 1 21/c 1'
_atom_sites_solution_hydrogens mixed
_audit_creation_method SHELXL-2014/7
_cell_angle_alpha 90
_cell_angle_beta 114.322(2)
_cell_angle_gamma 90
_cell_formula_units_Z 4
_cell_length_a 10.1517(4)
_cell_length_b 11.9600(5)
_cell_length_c 8.9955(4)
_cell_measurement_reflns_used 6884
_cell_measurement_temperature 293(2)
_cell_measurement_theta_max 32.46
_cell_measurement_theta_min 2.78
_cell_volume 995.25(7)
_computing_cell_refinement 'APEX2/SAINT (Bruker, 2004)'
_computing_data_collection 'APEX2 (Bruker, 2004)'
_computing_data_reduction 'SAINT/XPREP (Bruker, 2004)'
_computing_molecular_graphics 'ORTEP3 (Farrugia, 1997) and Mercury (Bruno et al., 2002)'
_computing_publication_material 'SHELXL-2014/7 (Sheldrick, 2014)'
_computing_structure_refinement 'SHELXL-2014/7 (Sheldrick, 2014)'
_computing_structure_solution 'SIR92 (Altornare et al., 1993)'
_diffrn_ambient_temperature 293(2)
_diffrn_measured_fraction_theta_full 1.000
_diffrn_measured_fraction_theta_max 1.000
_diffrn_measurement_device_type 'Bruker axs kappa apex II CCD Diffractometer'
_diffrn_measurement_method '\w and \f scan'
_diffrn_radiation_monochromator graphite
_diffrn_radiation_source 'fine-focus sealed tube'
_diffrn_radiation_type MoK\a
_diffrn_radiation_wavelength 0.71073
_diffrn_reflns_av_R_equivalents 0.0457
_diffrn_reflns_av_unetI/netI 0.0206
_diffrn_reflns_Laue_measured_fraction_full 1.000
_diffrn_reflns_Laue_measured_fraction_max 1.000
_diffrn_reflns_limit_h_max 12
_diffrn_reflns_limit_h_min -12
_diffrn_reflns_limit_k_max 14
_diffrn_reflns_limit_k_min -14
_diffrn_reflns_limit_l_max 10
_diffrn_reflns_limit_l_min -10
_diffrn_reflns_number 14678
_diffrn_reflns_point_group_measured_fraction_full 1.000
_diffrn_reflns_point_group_measured_fraction_max 1.000
_diffrn_reflns_theta_full 24.997
_diffrn_reflns_theta_max 24.997
_diffrn_reflns_theta_min 2.202
_exptl_absorpt_coefficient_mu 0.126
_exptl_absorpt_correction_T_max 0.9797
_exptl_absorpt_correction_T_min 0.9612
_exptl_absorpt_correction_type multi-scan
_exptl_absorpt_process_details 'SADABS (Bruker, 2004)'
_exptl_crystal_colour COLOURLESS
_exptl_crystal_density_diffrn 1.416
_exptl_crystal_description BLOCK
_exptl_crystal_F_000 456
_exptl_crystal_size_max 0.300
_exptl_crystal_size_mid 0.250
_exptl_crystal_size_min 0.200
_refine_diff_density_max 0.361
_refine_diff_density_min -0.321
_refine_diff_density_rms 0.041
_refine_ls_extinction_method none
_refine_ls_goodness_of_fit_ref 1.030
_refine_ls_hydrogen_treatment mixed
_refine_ls_matrix_type full
_refine_ls_number_parameters 159
_refine_ls_number_reflns 1751
_refine_ls_number_restraints 3
_refine_ls_restrained_S_all 1.029
_refine_ls_R_factor_all 0.0420
_refine_ls_R_factor_gt 0.0350
_refine_ls_shift/su_max 0.000
_refine_ls_shift/su_mean 0.000
_refine_ls_structure_factor_coef Fsqd
_refine_ls_weighting_details 'w=1/[\s^2^(Fo^2^)+(0.0450P)^2^+0.4717P] where P=(Fo^2^+2Fc^2^)/3'
_refine_ls_weighting_scheme calc
_refine_ls_wR_factor_gt 0.0877
_refine_ls_wR_factor_ref 0.0955
_reflns_Friedel_coverage 0.000
_reflns_number_gt 1523
_reflns_number_total 1751
_reflns_threshold_expression 'I > 2\s(I)'
_cod_data_source_file ra5039sup1.cif
_cod_data_source_block Odaen
_cod_database_code 2108417
_publcif_datablock.id {90022a2c-6b49-4188-9d51-d0abad4c9c52}

_shelx_shelxl_version_number 2014/7
_shelx_space_group_comment
;
The symmetry employed for this shelxl refinement is uniquely defined
by the following loop, which should always be used as a source of
symmetry information in preference to the above space-group names.
They are only intended as comments.
;
_shelx_estimated_absorpt_t_min 0.963
_shelx_estimated_absorpt_t_max 0.975

loop_
_space_group_symop_operation_xyz
'x, y, z'
'-x, y+1/2, -z+1/2'
'-x, -y, -z'
'x, -y-1/2, z-1/2'

loop_
_atom_site_label
_atom_site_type_symbol
_atom_site_fract_x
_atom_site_fract_y
_atom_site_fract_z
_atom_site_U_iso_or_equiv
_atom_site_adp_type
_atom_site_occupancy
_atom_site_site_symmetry_order
_atom_site_calc_flag
_atom_site_refinement_flags_posn
_atom_site_refinement_flags_adp
O1 O 0.70624(12) 0.11013(10) 0.74876(13) 0.0361(3) Uani 1 1 d . .
O2 O 0.90686(13) 0.09199(10) 1.04892(13) 0.0397(3) Uani 1 1 d . .
O3 O 1.03928(13) 0.22829(11) 1.01514(15) 0.0466(4) Uani 1 1 d . .
O5 O 0.48302(13) 0.15399(11) 0.32453(13) 0.0426(3) Uani 1 1 d . .
O4 O 0.68919(13) 0.06339(11) 0.44199(15) 0.0444(3) Uani 1 1 d . .
O6 O 0.74129(16) -0.22281(14) 1.19017(19) 0.0651(5) Uani 1 1 d D .
N1 N 0.66570(15) -0.04636(12) 0.97259(17) 0.0300(3) Uani 1 1 d . .
N2 N 0.91647(15) -0.07137(12) 0.62676(17) 0.0304(3) Uani 1 1 d . .
C5 C 0.56851(17) 0.02961(14) 1.0099(2) 0.0322(4) Uani 1 1 d . .
H5A H 0.5451 0.0936 0.9373 0.039 Uiso 1 1 calc R U
H5B H 0.6173 0.0566 1.1210 0.039 Uiso 1 1 calc R U
C1 C 0.93002(16) 0.16669(13) 0.96682(18) 0.0276(3) Uani 1 1 d . .
C6 C 1.02211(17) -0.00443(14) 0.59094(18) 0.0305(4) Uani 1 1 d . .
H6C H 1.1167 -0.0391 0.6416 0.037 Uiso 1 1 calc R U
H6D H 1.0287 0.0699 0.6368 0.037 Uiso 1 1 calc R U
C3 C 0.58231(16) 0.14319(14) 0.60976(18) 0.0307(4) Uani 1 1 d . .
H3A H 0.5687 0.2230 0.6163 0.037 Uiso 1 1 calc R U
H3B H 0.4985 0.1060 0.6127 0.037 Uiso 1 1 calc R U
C2 C 0.81807(17) 0.18991(13) 0.79648(18) 0.0319(4) Uani 1 1 d . .
H2A H 0.7778 0.2639 0.7929 0.038 Uiso 1 1 calc R U
H2B H 0.8637 0.1885 0.7206 0.038 Uiso 1 1 calc R U
C4 C 0.58826(16) 0.11794(13) 0.44745(18) 0.0271(3) Uani 1 1 d . .
H1C H 0.617(2) -0.0772(16) 0.868(3) 0.042(5) Uiso 1 1 d . .
H1A H 0.744(2) -0.0047(18) 0.973(2) 0.046(5) Uiso 1 1 d . .
H2D H 0.953(2) -0.0775(16) 0.743(3) 0.048(5) Uiso 1 1 d . .
H2E H 0.825(2) -0.0362(17) 0.584(2) 0.045(5) Uiso 1 1 d . .
H1B H 0.700(2) -0.1026(18) 1.050(3) 0.048(5) Uiso 1 1 d . .
H2C H 0.908(2) -0.144(2) 0.581(3) 0.056(6) Uiso 1 1 d . .
H6A H 0.813(2) -0.241(2) 1.284(2) 0.084(8) Uiso 1 1 d D .
H6B H 0.660(2) -0.262(2) 1.182(3) 0.089(9) Uiso 1 1 d D .

loop_
_atom_site_aniso_label
_atom_site_aniso_U_11
_atom_site_aniso_U_22
_atom_site_aniso_U_33
_atom_site_aniso_U_23
_atom_site_aniso_U_13
_atom_site_aniso_U_12
O1 0.0352(6) 0.0354(6) 0.0237(6) 0.0068(5) -0.0019(5) -0.0115(5)
O2 0.0368(7) 0.0473(7) 0.0254(6) 0.0089(5) 0.0031(5) -0.0096(5)
O3 0.0383(7) 0.0476(7) 0.0377(7) 0.0047(6) -0.0008(5) -0.0167(6)
O5 0.0377(7) 0.0541(8) 0.0241(6) -0.0019(5) 0.0008(5) 0.0185(6)
O4 0.0355(7) 0.0578(8) 0.0374(7) 0.0027(6) 0.0124(5) 0.0192(6)
O6 0.0406(8) 0.0723(10) 0.0584(9) 0.0357(8) -0.0038(7) -0.0172(7)
N1 0.0304(7) 0.0330(7) 0.0256(7) 0.0007(6) 0.0104(6) -0.0030(6)
N2 0.0280(7) 0.0331(8) 0.0264(7) 0.0046(6) 0.0073(6) 0.0021(6)
C5 0.0346(9) 0.0327(8) 0.0302(8) -0.0040(6) 0.0142(7) -0.0047(7)
C1 0.0279(8) 0.0281(8) 0.0243(8) -0.0017(6) 0.0081(6) -0.0017(6)
C6 0.0262(8) 0.0346(8) 0.0261(8) 0.0025(6) 0.0061(6) 0.0007(6)
C3 0.0260(8) 0.0367(9) 0.0237(8) 0.0011(6) 0.0044(6) -0.0019(6)
C2 0.0340(9) 0.0300(8) 0.0254(8) 0.0023(6) 0.0060(7) -0.0085(7)
C4 0.0244(8) 0.0262(8) 0.0255(8) -0.0005(6) 0.0050(6) 0.0003(6)

loop_
_atom_type_symbol
_atom_type_description
_atom_type_scat_dispersion_real
_atom_type_scat_dispersion_imag
_atom_type_scat_source
C C 0.0033 0.0016 'International Tables Vol C Tables 4.2.6.8 and 6.1.1.4'
H H 0.0000 0.0000 'International Tables Vol C Tables 4.2.6.8 and 6.1.1.4'
N N 0.0061 0.0033 'International Tables Vol C Tables 4.2.6.8 and 6.1.1.4'
O O 0.0106 0.0060 'International Tables Vol C Tables 4.2.6.8 and 6.1.1.4'

loop_
_geom_angle_atom_site_label_1
_geom_angle_atom_site_label_2
_geom_angle_atom_site_label_3
_geom_angle
_geom_angle_site_symmetry_1
_geom_angle_site_symmetry_3
C2 O1 C3 113.04(12) . .
H6A O6 H6B 108.1(19) . .
C5 N1 H1C 110.0(12) . .
C5 N1 H1A 108.3(12) . .
H1C N1 H1A 108.2(16) . .
C5 N1 H1B 110.8(13) . .
H1C N1 H1B 110.5(17) . .
H1A N1 H1B 108.9(18) . .
C6 N2 H2D 106.7(12) . .
C6 N2 H2E 110.5(12) . .
H2D N2 H2E 110.8(17) . .
C6 N2 H2C 110.1(13) . .
H2D N2 H2C 109.4(17) . .
H2E N2 H2C 109.4(18) . .
N1 C5 C5 110.78(17) . 3_657
N1 C5 H5A 109.5 . .
C5 C5 H5A 109.5 3_657 .
N1 C5 H5B 109.5 . .
C5 C5 H5B 109.5 3_657 .
H5A C5 H5B 108.1 . .
O2 C1 O3 125.10(14) . .
O2 C1 C2 119.20(13) . .
O3 C1 C2 115.67(13) . .
N2 C6 C6 110.83(16) . 3_756
N2 C6 H6C 109.5 . .
C6 C6 H6C 109.5 3_756 .
N2 C6 H6D 109.5 . .
C6 C6 H6D 109.5 3_756 .
H6C C6 H6D 108.1 . .
O1 C3 C4 114.91(13) . .
O1 C3 H3A 108.5 . .
C4 C3 H3A 108.5 . .
O1 C3 H3B 108.5 . .
C4 C3 H3B 108.5 . .
H3A C3 H3B 107.5 . .
O1 C2 C1 111.10(12) . .
O1 C2 H2A 109.4 . .
C1 C2 H2A 109.4 . .
O1 C2 H2B 109.4 . .
C1 C2 H2B 109.4 . .
H2A C2 H2B 108.0 . .
O4 C4 O5 124.50(15) . .
O4 C4 C3 120.47(13) . .
O5 C4 C3 115.00(13) . .

loop_
_geom_bond_atom_site_label_1
_geom_bond_atom_site_label_2
_geom_bond_distance
_geom_bond_site_symmetry_2
O1 C2 1.4079(18) .
O1 C3 1.4166(18) .
O2 C1 1.2418(19) .
O3 C1 1.2510(19) .
O5 C4 1.2557(18) .
O4 C4 1.2326(19) .
O6 H6A 0.880(16) .
O6 H6B 0.921(16) .
N1 C5 1.478(2) .
N1 H1C 0.94(2) .
N1 H1A 0.93(2) .
N1 H1B 0.93(2) .
N2 C6 1.476(2) .
N2 H2D 0.96(2) .
N2 H2E 0.94(2) .
N2 H2C 0.95(2) .
C5 C5 1.505(3) 3_657
C5 H5A 0.9700 .
C5 H5B 0.9700 .
C1 C2 1.511(2) .
C6 C6 1.512(3) 3_756
C6 H6C 0.9700 .
C6 H6D 0.9700 .
C3 C4 1.516(2) .
C3 H3A 0.9700 .
C3 H3B 0.9700 .
C2 H2A 0.9700 .
C2 H2B 0.9700 .

loop_
_geom_hbond_atom_site_label_D
_geom_hbond_atom_site_label_H
_geom_hbond_atom_site_label_A
_geom_hbond_distance_DH
_geom_hbond_distance_HA
_geom_hbond_distance_DA
_geom_hbond_angle_DHA
_geom_hbond_site_symmetry_A
C6 H6C O4 0.97 2.40 3.145(2) 133.4 3_756
N1 H1C O5 0.94(2) 1.85(2) 2.7849(18) 172.5(17) 3_656
N1 H1A O1 0.93(2) 2.34(2) 2.8997(18) 118.0(15) .
N1 H1A O2 0.93(2) 1.90(2) 2.7961(19) 159.9(18) .
N2 H2D O2 0.96(2) 1.83(2) 2.7347(18) 155.8(18) 3_757
N2 H2E O4 0.94(2) 1.87(2) 2.7431(18) 152.4(17) .
N1 H1B O6 0.93(2) 1.84(2) 2.763(2) 171.4(19) .
N2 H2C O3 0.95(2) 1.94(2) 2.836(2) 157.5(19) 2_746
O6 H6A O3 0.880(16) 1.853(16) 2.7326(18) 177(3) 2_747
O6 H6B O5 0.921(16) 1.751(17) 2.6695(18) 175(2) 2_646

loop_
_geom_torsion_atom_site_label_1
_geom_torsion_atom_site_label_2
_geom_torsion_atom_site_label_3
_geom_torsion_atom_site_label_4
_geom_torsion
C2 O1 C3 C4 84.27(17)
C3 O1 C2 C1 165.01(13)
O2 C1 C2 O1 -7.0(2)
O3 C1 C2 O1 174.78(14)
O1 C3 C4 O4 6.4(2)
O1 C3 C4 O5 -175.33(14)

_cod_database_fobs_code 2108417
